data_2225812
loop_
_publ_author_name
'Alpaslan, G\"okhan'
'Macit, Mustafa'
'B\"uy\"ukg\"ung\"or, Orhan'
'Erd\"onmez, Ahmet'

_publ_section_title
;
 (<i>E</i>)-1-[(2-Fluorophenyl)iminomethyl]-2-naphthol--(<i>Z</i>)-1-[(2-fluorophenyl)aminomethylidene]naphthalen-2(1<i>H</i>)-one
 (0.57/0.43)
;
_journal_coeditor_code CI5080
_journal_issue 5
_journal_name_full 'Acta Crystallographica Section E'
_journal_page_first o1178
_journal_paper_doi 10.1107/S1600536810014777
_journal_volume 66
_journal_year 2010
_chemical_formula_iupac '0.57C17 H12 F N O, 0.43C17 H12 F N O'
_chemical_formula_moiety '0.57(C17 H12 F N O), 0.43(C17 H12 F N O)'
_chemical_formula_sum 'C17 H12 F N O'
_chemical_formula_weight 265.28
_chemical_name_systematic
;
(<i>E</i>)-1-[(2-Fluorophenyl)iminomethyl]-2-naphthol--(<i>Z</i>)-1-
[(2-fluorophenyl)aminomethylidene]naphthalen-2(1<i>H</i>)-one (0.57/0.43)
;
_space_group_IT_number 19
_symmetry_cell_setting orthorhombic
_symmetry_space_group_name_Hall 'P 2ac 2ab'
_symmetry_space_group_name_H-M 'P 21 21 21'
_atom_sites_solution_hydrogens geom
_atom_sites_solution_primary direct
_atom_sites_solution_secondary difmap
_audit_creation_method SHELXL-97
_cell_angle_alpha 90.00
_cell_angle_beta 90.00
_cell_angle_gamma 90.00
_cell_formula_units_Z 4
_cell_length_a 7.2841(3)
_cell_length_b 12.2158(6)
_cell_length_c 14.5731(7)
_cell_measurement_reflns_used 4776
_cell_measurement_temperature 296(2)
_cell_measurement_theta_max 27.77
_cell_measurement_theta_min 1.40
_cell_volume 1296.73(10)
_computing_cell_refinement 'X-AREA (Stoe & Cie, 2002)'
_computing_data_collection 'X-AREA (Stoe & Cie, 2002)'
_computing_data_reduction 'X-RED32 (Stoe & Cie, 2002)'
_computing_molecular_graphics 'ORTEP-3 for Windows (Farrugia, 1997)'
_computing_publication_material 'WinGX (Farrugia, 1999)'
_computing_structure_refinement 'SHELXL97 (Sheldrick, 2008)'
_computing_structure_solution 'SHELXS97 (Sheldrick, 2008)'
_diffrn_ambient_temperature 296(2)
_diffrn_detector_area_resol_mean 6.67
_diffrn_measured_fraction_theta_full 1.000
_diffrn_measured_fraction_theta_max 1.000
_diffrn_measurement_device_type 'Stoe IPDSII'
_diffrn_measurement_method '\w scans'
_diffrn_radiation_monochromator graphite
_diffrn_radiation_source 'fine-focus sealed tube'
_diffrn_radiation_type MoK\a
_diffrn_radiation_wavelength 0.71073
_diffrn_reflns_av_R_equivalents 0.0401
_diffrn_reflns_av_sigmaI/netI 0.0358
_diffrn_reflns_limit_h_max 8
_diffrn_reflns_limit_h_min -8
_diffrn_reflns_limit_k_max 15
_diffrn_reflns_limit_k_min -13
_diffrn_reflns_limit_l_max 16
_diffrn_reflns_limit_l_min -17
_diffrn_reflns_number 5655
_diffrn_reflns_theta_full 26.00
_diffrn_reflns_theta_max 26.00
_diffrn_reflns_theta_min 2.18
_diffrn_standards_decay_% 0
_diffrn_standards_interval_count 0
_diffrn_standards_number 0
_exptl_absorpt_coefficient_mu 0.095
_exptl_absorpt_correction_T_max 0.9933
_exptl_absorpt_correction_T_min 0.9666
_exptl_absorpt_correction_type integration
_exptl_absorpt_process_details '(X-RED32; Stoe & Cie, 2002)'
_exptl_crystal_colour yellow
_exptl_crystal_density_diffrn 1.359
_exptl_crystal_density_method 'not measured'
_exptl_crystal_description Needle
_exptl_crystal_F_000 552
_exptl_crystal_size_max 0.73
_exptl_crystal_size_mid 0.31
_exptl_crystal_size_min 0.10
_refine_diff_density_max 0.231
_refine_diff_density_min -0.141
_refine_ls_extinction_method none
_refine_ls_goodness_of_fit_ref 0.970
_refine_ls_hydrogen_treatment constr
_refine_ls_matrix_type full
_refine_ls_number_parameters 183
_refine_ls_number_reflns 1477
_refine_ls_number_restraints 1
_refine_ls_restrained_S_all 0.970
_refine_ls_R_factor_all 0.0834
_refine_ls_R_factor_gt 0.0472
_refine_ls_shift/su_max 0.001
_refine_ls_shift/su_mean 0.001
_refine_ls_structure_factor_coef Fsqd
_refine_ls_weighting_details 'calc w=1/[\s^2^(Fo^2^)+(0.0576P)^2^] where P=(Fo^2^+2Fc^2^)/3'
_refine_ls_weighting_scheme calc
_refine_ls_wR_factor_gt 0.0999
_refine_ls_wR_factor_ref 0.1132
_reflns_number_gt 951
_reflns_number_total 1477
_reflns_threshold_expression I>2\s(I)
_cod_data_source_file ci5080.cif
_cod_data_source_block I
_cod_depositor_comments
;
The following automatic conversions were performed:
'_symmetry_cell_setting' value 'Orthorhombic' changed to 'orthorhombic'
according to '/home/saulius/struct/CIF-dictionaries/cif_core.dic'
dictionary named 'cif_core.dic' version 2.4.1 from 2010-06-29.

Automatic conversion script
Id: cif_fix_enum 1527 2010-12-29 10:47:43Z saulius 
;
_cod_database_code 2225812
_cod_database_fobs_code 2225812

loop_
_symmetry_equiv_pos_as_xyz
'x, y, z'
'-x+1/2, -y, z+1/2'
'x+1/2, -y+1/2, -z'
'-x, y+1/2, -z+1/2'

loop_
_atom_site_type_symbol
_atom_site_label
_atom_site_fract_x
_atom_site_fract_y
_atom_site_fract_z
_atom_site_U_iso_or_equiv
_atom_site_adp_type
_atom_site_calc_flag
_atom_site_refinement_flags
_atom_site_occupancy
_atom_site_disorder_assembly
_atom_site_disorder_group
C C1 0.3705(5) 0.8439(3) 0.5517(2) 0.0525(9) Uani d . 1 . .
C C2 0.4237(5) 0.7941(4) 0.6359(3) 0.0643(10) Uani d . 1 . .
C C3 0.4381(5) 0.8594(4) 0.7158(3) 0.0736(12) Uani d . 1 . .
H H3 0.4738 0.8268 0.7707 0.088 Uiso calc R 1 . .
C C4 0.4018(5) 0.9661(4) 0.7144(3) 0.0700(11) Uani d . 1 . .
H H4 0.4127 1.0060 0.7685 0.084 Uiso calc R 1 . .
C C5 0.3467(5) 1.0212(3) 0.6328(3) 0.0614(10) Uani d . 1 . .
C C6 0.3091(6) 1.1331(4) 0.6324(3) 0.0780(12) Uani d . 1 . .
H H6 0.3201 1.1728 0.6866 0.094 Uiso calc R 1 . .
C C7 0.2573(8) 1.1848(4) 0.5552(4) 0.0927(14) Uani d . 1 . .
H H7 0.2337 1.2596 0.5562 0.111 Uiso calc R 1 . .
C C8 0.2390(7) 1.1264(4) 0.4742(3) 0.0899(14) Uani d . 1 . .
H H8 0.2024 1.1621 0.4209 0.108 Uiso calc R 1 . .
C C9 0.2744(6) 1.0171(3) 0.4721(3) 0.0706(11) Uani d . 1 . .
H H9 0.2614 0.9793 0.4171 0.085 Uiso calc R 1 . .
C C10 0.3302(4) 0.9598(3) 0.5510(2) 0.0520(8) Uani d . 1 . .
C C11 0.3571(5) 0.7794(3) 0.4722(2) 0.0568(9) Uani d . 1 . .
H H11 0.3241 0.8133 0.4175 0.068 Uiso calc R 1 . .
C C12 0.3841(5) 0.6111(3) 0.3898(3) 0.0577(9) Uani d . 1 . .
C C13 0.3368(6) 0.5017(3) 0.3975(3) 0.0743(10) Uani d U 1 . .
C C14 0.3288(6) 0.4347(4) 0.3228(5) 0.0930(15) Uani d . 1 . .
H H14 0.2959 0.3616 0.3296 0.112 Uiso calc R 1 . .
C C15 0.3693(7) 0.4754(5) 0.2380(4) 0.0916(16) Uani d . 1 . .
H H15 0.3627 0.4302 0.1868 0.110 Uiso calc R 1 . .
C C16 0.4199(6) 0.5835(4) 0.2282(3) 0.0830(13) Uani d . 1 . .
H H16 0.4484 0.6111 0.1704 0.100 Uiso calc R 1 . .
C C17 0.4283(5) 0.6505(3) 0.3039(3) 0.0689(11) Uani d . 1 . .
H H17 0.4642 0.7231 0.2971 0.083 Uiso calc R 1 . .
F F1 0.2925(4) 0.4629(2) 0.4811(2) 0.1113(10) Uani d U 1 . .
N N1 0.3887(4) 0.6741(2) 0.4711(2) 0.0612(8) Uani d . 1 . .
H H1B 0.4135 0.6418 0.5220 0.073 Uiso calc PR 0.43(6) A 1
O O1 0.4613(5) 0.6891(2) 0.6408(2) 0.0823(9) Uani d . 1 . .
H H1A 0.4242 0.6584 0.5943 0.124 Uiso calc PR 0.57(6) A 2

loop_
_atom_site_aniso_label
_atom_site_aniso_U_11
_atom_site_aniso_U_22
_atom_site_aniso_U_33
_atom_site_aniso_U_12
_atom_site_aniso_U_13
_atom_site_aniso_U_23
C1 0.0475(17) 0.062(2) 0.048(2) -0.0027(16) -0.0010(14) -0.0002(18)
C2 0.055(2) 0.076(3) 0.062(3) -0.003(2) 0.0028(18) 0.008(2)
C3 0.068(2) 0.106(4) 0.047(2) 0.005(2) 0.0024(19) 0.007(2)
C4 0.062(2) 0.099(3) 0.049(2) -0.007(2) 0.0014(19) -0.007(2)
C5 0.055(2) 0.072(3) 0.057(2) -0.0125(18) 0.0069(17) -0.010(2)
C6 0.081(3) 0.076(3) 0.077(3) -0.012(2) 0.015(2) -0.020(3)
C7 0.118(4) 0.057(2) 0.103(4) -0.001(3) 0.016(3) -0.004(3)
C8 0.127(4) 0.062(3) 0.081(3) 0.013(3) -0.003(3) 0.006(2)
C9 0.096(3) 0.061(2) 0.055(2) 0.004(2) -0.003(2) 0.0001(18)
C10 0.0468(18) 0.056(2) 0.053(2) -0.0045(15) 0.0006(15) 0.0017(18)
C11 0.055(2) 0.057(2) 0.059(2) 0.0004(17) -0.0048(18) 0.0079(17)
C12 0.0473(18) 0.052(2) 0.073(3) 0.0021(16) -0.0060(18) -0.006(2)
C13 0.062(2) 0.056(3) 0.104(2) 0.0001(19) -0.002(2) -0.005(2)
C14 0.074(3) 0.055(3) 0.151(5) -0.001(2) -0.011(3) -0.010(3)
C15 0.075(3) 0.087(4) 0.114(4) 0.014(3) -0.007(3) -0.040(3)
C16 0.075(3) 0.094(4) 0.080(3) 0.014(3) 0.000(2) -0.017(3)
C17 0.067(2) 0.070(3) 0.070(2) 0.007(2) 0.001(2) -0.008(2)
F1 0.124(2) 0.0774(17) 0.133(2) -0.0092(16) 0.007(2) 0.0304(16)
N1 0.0596(18) 0.057(2) 0.067(2) 0.0015(15) -0.0012(15) 0.0019(16)
O1 0.098(2) 0.0781(19) 0.0710(19) 0.0091(18) 0.0012(16) 0.0213(16)

loop_
_atom_type_symbol
_atom_type_description
_atom_type_scat_dispersion_real
_atom_type_scat_dispersion_imag
_atom_type_scat_source
C C 0.0033 0.0016 'International Tables Vol C Tables 4.2.6.8 and 6.1.1.4'
H H 0.0000 0.0000 'International Tables Vol C Tables 4.2.6.8 and 6.1.1.4'
F F 0.0171 0.0103 'International Tables Vol C Tables 4.2.6.8 and 6.1.1.4'
N N 0.0061 0.0033 'International Tables Vol C Tables 4.2.6.8 and 6.1.1.4'
O O 0.0106 0.0060 'International Tables Vol C Tables 4.2.6.8 and 6.1.1.4'

loop_
_geom_angle_atom_site_label_1
_geom_angle_atom_site_label_2
_geom_angle_atom_site_label_3
_geom_angle_site_symmetry_1
_geom_angle_site_symmetry_3
_geom_angle
_geom_angle_publ_flag
C11 C1 C2 . . 119.3(3) ?
C11 C1 C10 . . 122.0(3) ?
C2 C1 C10 . . 118.7(3) ?
O1 C2 C3 . . 119.4(4) ?
O1 C2 C1 . . 121.3(4) ?
C3 C2 C1 . . 119.3(4) ?
C4 C3 C2 . . 121.6(4) ?
C4 C3 H3 . . 119.2 ?
C2 C3 H3 . . 119.2 ?
C3 C4 C5 . . 122.1(4) ?
C3 C4 H4 . . 118.9 ?
C5 C4 H4 . . 118.9 ?
C6 C5 C10 . . 120.1(4) ?
C6 C5 C4 . . 121.4(4) ?
C10 C5 C4 . . 118.5(4) ?
C7 C6 C5 . . 121.2(4) ?
C7 C6 H6 . . 119.4 ?
C5 C6 H6 . . 119.4 ?
C6 C7 C8 . . 119.9(4) ?
C6 C7 H7 . . 120.1 ?
C8 C7 H7 . . 120.1 ?
C9 C8 C7 . . 120.4(4) ?
C9 C8 H8 . . 119.8 ?
C7 C8 H8 . . 119.8 ?
C8 C9 C10 . . 121.7(4) ?
C8 C9 H9 . . 119.2 ?
C10 C9 H9 . . 119.2 ?
C9 C10 C5 . . 116.7(3) ?
C9 C10 C1 . . 123.5(3) ?
C5 C10 C1 . . 119.7(3) ?
N1 C11 C1 . . 123.4(3) ?
N1 C11 H11 . . 118.3 ?
C1 C11 H11 . . 118.3 ?
C17 C12 C13 . . 117.9(4) ?
C17 C12 N1 . . 124.4(3) ?
C13 C12 N1 . . 117.7(4) ?
F1 C13 C14 . . 120.0(4) ?
F1 C13 C12 . . 118.2(4) ?
C14 C13 C12 . . 121.8(5) ?
C13 C14 C15 . . 119.7(5) ?
C13 C14 H14 . . 120.2 ?
C15 C14 H14 . . 120.2 ?
C14 C15 C16 . . 120.1(5) ?
C14 C15 H15 . . 120.0 ?
C16 C15 H15 . . 120.0 ?
C17 C16 C15 . . 119.9(5) ?
C17 C16 H16 . . 120.0 ?
C15 C16 H16 . . 120.0 ?
C16 C17 C12 . . 120.7(4) ?
C16 C17 H17 . . 119.7 ?
C12 C17 H17 . . 119.7 ?
C11 N1 C12 . . 122.9(3) ?
C11 N1 H1B . . 118.6 ?
C12 N1 H1B . . 118.6 ?
C2 O1 H1A . . 109.5 ?

loop_
_geom_bond_atom_site_label_1
_geom_bond_atom_site_label_2
_geom_bond_site_symmetry_2
_geom_bond_distance
_geom_bond_publ_flag
C1 C11 . 1.405(5) ?
C1 C2 . 1.424(5) ?
C1 C10 . 1.446(5) ?
C2 O1 . 1.314(5) ?
C2 C3 . 1.415(5) ?
C3 C4 . 1.330(6) ?
C3 H3 . 0.93 ?
C4 C5 . 1.426(6) ?
C4 H4 . 0.93 ?
C5 C6 . 1.394(6) ?
C5 C10 . 1.413(5) ?
C6 C7 . 1.344(6) ?
C6 H6 . 0.93 ?
C7 C8 . 1.387(6) ?
C7 H7 . 0.93 ?
C8 C9 . 1.360(5) ?
C8 H8 . 0.93 ?
C9 C10 . 1.406(5) ?
C9 H9 . 0.93 ?
C11 N1 . 1.306(4) ?
C11 H11 . 0.93 ?
C12 C17 . 1.380(5) ?
C12 C13 . 1.384(5) ?
C12 N1 . 1.413(4) ?
C13 F1 . 1.347(5) ?
C13 C14 . 1.363(6) ?
C14 C15 . 1.365(7) ?
C14 H14 . 0.93 ?
C15 C16 . 1.378(7) ?
C15 H15 . 0.93 ?
C16 C17 . 1.375(6) ?
C16 H16 . 0.93 ?
C17 H17 . 0.93 ?
N1 H1B . 0.86 ?
O1 H1A . 0.82 ?

loop_
_geom_hbond_atom_site_label_D
_geom_hbond_atom_site_label_H
_geom_hbond_atom_site_label_A
_geom_hbond_site_symmetry_A
_geom_hbond_distance_DH
_geom_hbond_distance_HA
_geom_hbond_distance_DA
_geom_hbond_angle_DHA
O1 H1A N1 . 0.82 1.82 2.535(4) 144
N1 H1B O1 . 0.86 1.86 2.535(4) 134

loop_
_geom_torsion_atom_site_label_1
_geom_torsion_atom_site_label_2
_geom_torsion_atom_site_label_3
_geom_torsion_atom_site_label_4
_geom_torsion_site_symmetry_1
_geom_torsion_site_symmetry_2
_geom_torsion_site_symmetry_3
_geom_torsion_site_symmetry_4
_geom_torsion
_geom_torsion_publ_flag
C11 C1 C2 O1 . . . . 0.3(5) ?
C10 C1 C2 O1 . . . . 179.8(3) ?
C11 C1 C2 C3 . . . . 179.7(3) ?
C10 C1 C2 C3 . . . . -0.9(5) ?
O1 C2 C3 C4 . . . . 179.9(4) ?
C1 C2 C3 C4 . . . . 0.5(6) ?
C2 C3 C4 C5 . . . . -0.1(6) ?
C3 C4 C5 C6 . . . . 180.0(4) ?
C3 C4 C5 C10 . . . . 0.1(5) ?
C10 C5 C6 C7 . . . . -0.1(6) ?
C4 C5 C6 C7 . . . . 180.0(4) ?
C5 C6 C7 C8 . . . . 0.5(8) ?
C6 C7 C8 C9 . . . . -0.4(8) ?
C7 C8 C9 C10 . . . . 0.0(8) ?
C8 C9 C10 C5 . . . . 0.4(6) ?
C8 C9 C10 C1 . . . . -179.5(4) ?
C6 C5 C10 C9 . . . . -0.3(5) ?
C4 C5 C10 C9 . . . . 179.6(3) ?
C6 C5 C10 C1 . . . . 179.6(3) ?
C4 C5 C10 C1 . . . . -0.5(5) ?
C11 C1 C10 C9 . . . . 0.3(5) ?
C2 C1 C10 C9 . . . . -179.2(4) ?
C11 C1 C10 C5 . . . . -179.7(3) ?
C2 C1 C10 C5 . . . . 0.8(5) ?
C2 C1 C11 N1 . . . . 1.0(5) ?
C10 C1 C11 N1 . . . . -178.5(3) ?
C17 C12 C13 F1 . . . . -179.7(4) ?
N1 C12 C13 F1 . . . . 2.0(5) ?
C17 C12 C13 C14 . . . . -1.7(6) ?
N1 C12 C13 C14 . . . . -180.0(4) ?
F1 C13 C14 C15 . . . . 178.3(4) ?
C12 C13 C14 C15 . . . . 0.4(6) ?
C13 C14 C15 C16 . . . . 0.7(7) ?
C14 C15 C16 C17 . . . . -0.5(7) ?
C15 C16 C17 C12 . . . . -0.9(7) ?
C13 C12 C17 C16 . . . . 1.9(6) ?
N1 C12 C17 C16 . . . . -179.9(4) ?
C1 C11 N1 C12 . . . . -176.7(3) ?
C17 C12 N1 C11 . . . . 30.5(5) ?
C13 C12 N1 C11 . . . . -151.4(3) ?
